data_4336340
loop_
_publ_author_name
'Chao Huang'
'Chun-Li Hu'
'Xiang Xu'
'Bing-Ping Yang'
'Jiang-Gao Mao'

_publ_section_title
;
 Explorations of a Series of Second Order Nonlinear Optical Materials
 Based on Monovalent Metal Gold(III) Iodates
;
_journal_name_full 'Inorganic Chemistry'
_journal_page_first 11551
_journal_page_last 11562
_journal_paper_doi 10.1021/ic401891f
_journal_volume 52
_journal_year 2013
_chemical_formula_sum 'Au I4 Na O12'
_chemical_formula_weight 919.56
_chemical_name_systematic
; 
 ? 
;
_space_group_IT_number 1
_symmetry_cell_setting triclinic
_symmetry_space_group_name_Hall 'P 1'
_symmetry_space_group_name_H-M 'P 1'
_atom_sites_solution_hydrogens none
_atom_sites_solution_primary direct
_atom_sites_solution_secondary difmap
_audit_creation_method SHELXL-97
_cell_angle_alpha 105.837(8)
_cell_angle_beta 95.241(8)
_cell_angle_gamma 110.269(8)
_cell_formula_units_Z 1
_cell_length_a 5.4792(5)
_cell_length_b 7.0445(5)
_cell_length_c 8.1951(9)
_cell_measurement_temperature 293(2)
_cell_volume 279.34(5)
_computing_structure_refinement 'SHELXL-97 (Sheldrick, 1997)'
_computing_structure_solution 'SHELXS-97 (Sheldrick, 1990)'
_diffrn_ambient_temperature 293(2)
_diffrn_measured_fraction_theta_full 0.983
_diffrn_measured_fraction_theta_max 0.983
_diffrn_radiation_monochromator graphite
_diffrn_radiation_source 'fine-focus sealed tube'
_diffrn_radiation_type MoK\a
_diffrn_radiation_wavelength 0.71073
_diffrn_reflns_av_R_equivalents 0.0213
_diffrn_reflns_av_sigmaI/netI 0.0347
_diffrn_reflns_limit_h_max 6
_diffrn_reflns_limit_h_min -6
_diffrn_reflns_limit_k_max 8
_diffrn_reflns_limit_k_min -8
_diffrn_reflns_limit_l_max 10
_diffrn_reflns_limit_l_min -8
_diffrn_reflns_number 1890
_diffrn_reflns_theta_full 26.98
_diffrn_reflns_theta_max 26.98
_diffrn_reflns_theta_min 3.26
_exptl_absorpt_coefficient_mu 24.316
_exptl_absorpt_correction_T_max 1.0
_exptl_absorpt_correction_T_min 0.38
_exptl_absorpt_correction_type multi-scan
_exptl_crystal_colour yellow
_exptl_crystal_density_diffrn 5.466
_exptl_crystal_F_000 398
_exptl_crystal_size_max 0.2740
_exptl_crystal_size_mid 0.0749
_exptl_crystal_size_min 0.0558
_refine_diff_density_max 3.236
_refine_diff_density_min -2.544
_refine_diff_density_rms 0.377
_refine_ls_abs_structure_details 'Flack H D (1983), Acta Cryst. A39, 876-881'
_refine_ls_abs_structure_Flack 0.352(9)
_refine_ls_extinction_coef 0.0135(10)
_refine_ls_extinction_expression Fc^*^=kFc[1+0.001xFc^2^\l^3^/sin(2\q)]^-1/4^
_refine_ls_extinction_method SHELXL
_refine_ls_goodness_of_fit_ref 1.064
_refine_ls_hydrogen_treatment none
_refine_ls_matrix_type full
_refine_ls_number_parameters 165
_refine_ls_number_reflns 1551
_refine_ls_number_restraints 21
_refine_ls_restrained_S_all 1.059
_refine_ls_R_factor_all 0.0274
_refine_ls_R_factor_gt 0.0270
_refine_ls_shift/su_max 0.000
_refine_ls_shift/su_mean 0.000
_refine_ls_structure_factor_coef Fsqd
_refine_ls_weighting_details 'calc w=1/[\s^2^(Fo^2^)+(0.0477P)^2^+0.0000P] where P=(Fo^2^+2Fc^2^)/3'
_refine_ls_weighting_scheme calc
_refine_ls_wR_factor_gt 0.0689
_refine_ls_wR_factor_ref 0.0690
_reflns_number_gt 1543
_reflns_number_total 1551
_reflns_threshold_expression >2sigma(I)
_cod_data_source_file ic401891f_si_002_1.cif
_cod_data_source_block alpha_NaAu(IO3)4
_cod_original_cell_volume 279.34(4)
_cod_database_code 4336340

loop_
_symmetry_equiv_pos_as_xyz
'x, y, z'

loop_
_atom_site_label
_atom_site_type_symbol
_atom_site_fract_x
_atom_site_fract_y
_atom_site_fract_z
_atom_site_U_iso_or_equiv
_atom_site_adp_type
_atom_site_occupancy
_atom_site_symmetry_multiplicity
_atom_site_calc_flag
_atom_site_refinement_flags
Na1 Na -0.3124(18) 0.1142(15) 1.1757(13) 0.0329(18) Uani 1 1 d .
Au1 Au 0.91377(9) 0.12166(8) 0.64227(7) 0.01106(18) Uani 1 1 d .
I1 I 1.32327(17) 0.46232(15) 1.02325(13) 0.0117(2) Uani 1 1 d .
I2 I 1.01839(17) -0.18004(14) 0.86859(13) 0.0124(2) Uani 1 1 d .
I3 I 1.01801(17) -0.24322(14) 0.33870(13) 0.0115(2) Uani 1 1 d .
I4 I 1.39840(17) 0.42293(14) 0.50895(13) 0.0128(2) Uani 1 1 d .
O1 O 1.336(2) 0.7307(17) 1.0573(17) 0.019(3) Uani 1 1 d .
O2 O 1.173(2) 0.420(2) 1.2048(17) 0.023(3) Uani 1 1 d .
O3 O 0.996(2) 0.3420(18) 0.8719(17) 0.017(2) Uani 1 1 d U
O4 O 0.868(2) -0.1637(18) 1.0556(16) 0.018(2) Uani 1 1 d U
O5 O 1.297(2) 0.076(2) 0.9384(18) 0.023(3) Uani 1 1 d .
O6 O 0.775(2) -0.1051(18) 0.7453(15) 0.017(3) Uani 1 1 d .
O7 O 0.803(2) -0.0902(19) 0.4053(16) 0.018(2) Uani 1 1 d U
O8 O 0.731(2) -0.491(2) 0.2653(18) 0.023(3) Uani 1 1 d .
O9 O 1.153(3) -0.2388(19) 0.5490(17) 0.021(3) Uani 1 1 d .
O10 O 1.038(2) 0.3442(18) 0.5300(16) 0.015(2) Uani 1 1 d .
O11 O 1.539(2) 0.4545(19) 0.7258(16) 0.021(3) Uani 1 1 d .
O12 O 1.396(2) 0.1636(17) 0.3961(16) 0.021(3) Uani 1 1 d .

loop_
_atom_site_aniso_label
_atom_site_aniso_U_11
_atom_site_aniso_U_22
_atom_site_aniso_U_33
_atom_site_aniso_U_23
_atom_site_aniso_U_13
_atom_site_aniso_U_12
Na1 0.030(4) 0.029(4) 0.038(5) 0.007(4) 0.005(3) 0.013(3)
Au1 0.0130(3) 0.0117(3) 0.0081(3) 0.0032(2) 0.0013(2) 0.0045(2)
I1 0.0128(5) 0.0147(5) 0.0070(5) 0.0014(4) 0.0004(4) 0.0065(4)
I2 0.0145(5) 0.0138(5) 0.0088(5) 0.0044(4) 0.0023(4) 0.0047(4)
I3 0.0123(4) 0.0124(4) 0.0076(5) 0.0020(4) 0.0011(4) 0.0033(4)
I4 0.0153(5) 0.0116(5) 0.0098(5) 0.0041(4) 0.0016(4) 0.0031(4)
O1 0.018(6) 0.013(5) 0.015(7) -0.002(5) -0.002(5) -0.001(4)
O2 0.018(6) 0.040(7) 0.014(7) 0.009(6) 0.006(5) 0.015(6)
O3 0.016(3) 0.017(3) 0.015(4) 0.001(3) 0.002(3) 0.006(3)
O4 0.017(3) 0.020(3) 0.015(4) 0.004(3) 0.006(3) 0.007(2)
O5 0.015(6) 0.023(6) 0.028(8) 0.015(6) -0.003(5) 0.002(5)
O6 0.017(5) 0.019(6) 0.006(6) 0.002(5) -0.007(4) 0.001(5)
O7 0.018(3) 0.020(3) 0.016(4) 0.003(3) 0.001(3) 0.009(3)
O8 0.011(5) 0.028(6) 0.028(8) 0.016(6) 0.008(5) 0.001(5)
O9 0.033(6) 0.015(5) 0.011(7) 0.002(5) 0.001(5) 0.008(5)
O10 0.018(5) 0.021(6) 0.014(7) 0.014(5) 0.003(4) 0.010(5)
O11 0.022(6) 0.019(6) 0.007(7) 0.005(5) -0.004(5) -0.006(5)
O12 0.026(7) 0.016(6) 0.021(8) 0.002(5) 0.008(5) 0.010(5)

loop_
_atom_type_symbol
_atom_type_description
_atom_type_scat_dispersion_real
_atom_type_scat_dispersion_imag
_atom_type_scat_source
O O 0.0106 0.0060 'International Tables Vol C Tables 4.2.6.8 and 6.1.1.4'
Na Na 0.0362 0.0249 'International Tables Vol C Tables 4.2.6.8 and 6.1.1.4'
I I -0.4742 1.8119 'International Tables Vol C Tables 4.2.6.8 and 6.1.1.4'
Au Au -2.0133 8.8022 'International Tables Vol C Tables 4.2.6.8 and 6.1.1.4'

loop_
_geom_angle_atom_site_label_1
_geom_angle_atom_site_label_2
_geom_angle_atom_site_label_3
_geom_angle
_geom_angle_site_symmetry_1
_geom_angle_site_symmetry_3
O4 Na1 O12 134.8(6) 1_455 1_356
O4 Na1 O1 65.7(4) 1_455 1_345
O12 Na1 O1 83.7(5) 1_356 1_345
O4 Na1 O8 150.3(5) 1_455 1_466
O12 Na1 O8 71.9(4) 1_356 1_466
O1 Na1 O8 141.1(5) 1_345 1_466
O4 Na1 O5 109.0(6) 1_455 1_355
O12 Na1 O5 87.4(5) 1_356 1_355
O1 Na1 O5 68.2(5) 1_345 1_355
O8 Na1 O5 80.7(5) 1_466 1_355
O4 Na1 O2 88.7(5) 1_455 1_455
O12 Na1 O2 122.0(5) 1_356 1_455
O1 Na1 O2 153.2(5) 1_345 1_455
O8 Na1 O2 62.4(4) 1_466 1_455
O5 Na1 O2 116.5(6) 1_355 1_455
O4 Na1 O7 64.5(4) 1_455 1_456
O12 Na1 O7 76.2(5) 1_356 1_456
O1 Na1 O7 75.0(4) 1_345 1_456
O8 Na1 O7 125.1(5) 1_466 1_456
O5 Na1 O7 141.0(5) 1_355 1_456
O2 Na1 O7 102.1(5) 1_455 1_456
O4 Na1 O10 101.4(4) 1_455 1_456
O12 Na1 O10 71.4(4) 1_356 1_456
O1 Na1 O10 128.3(5) 1_345 1_456
O8 Na1 O10 72.1(4) 1_466 1_456
O5 Na1 O10 149.5(5) 1_355 1_456
O2 Na1 O10 62.2(4) 1_455 1_456
O7 Na1 O10 55.6(4) 1_456 1_456
O6 Au1 O3 90.2(5) . .
O6 Au1 O10 177.3(5) . .
O3 Au1 O10 91.4(5) . .
O6 Au1 O7 91.7(5) . .
O3 Au1 O7 174.4(5) . .
O10 Au1 O7 86.5(5) . .
O6 Au1 I4 150.1(3) . .
O3 Au1 I4 93.2(3) . .
O10 Au1 I4 31.8(3) . .
O7 Au1 I4 87.7(3) . .
O1 I1 O2 96.8(6) . .
O1 I1 O3 92.1(5) . .
O2 I1 O3 92.5(6) . .
O4 I2 O5 101.8(6) . .
O4 I2 O6 94.4(5) . .
O5 I2 O6 98.1(5) . .
O8 I3 O9 102.1(6) . .
O8 I3 O7 90.5(5) . .
O9 I3 O7 99.0(6) . .
O11 I4 O12 100.0(6) . .
O11 I4 O10 98.0(5) . .
O12 I4 O10 100.0(5) . .
O11 I4 Au1 75.0(4) . .
O12 I4 Au1 80.3(4) . .
O10 I4 Au1 33.5(3) . .
I1 O1 Na1 137.7(6) . 1_765
I1 O2 Na1 124.5(7) . 1_655
I1 O3 Au1 123.7(6) . .
I2 O4 Na1 123.9(6) . 1_655
I2 O5 Na1 114.8(6) . 1_755
I2 O6 Au1 119.0(6) . .
I3 O7 Au1 117.6(6) . .
I3 O7 Na1 115.4(6) . 1_654
Au1 O7 Na1 107.1(5) . 1_654
I3 O8 Na1 131.3(6) . 1_644
I4 O10 Au1 114.6(5) . .
I4 O10 Na1 109.1(5) . 1_654
Au1 O10 Na1 100.7(5) . 1_654
I4 O12 Na1 122.1(6) . 1_754

loop_
_geom_bond_atom_site_label_1
_geom_bond_atom_site_label_2
_geom_bond_distance
_geom_bond_site_symmetry_2
Na1 O4 2.499(14) 1_455
Na1 O12 2.549(15) 1_356
Na1 O1 2.563(14) 1_345
Na1 O8 2.595(15) 1_466
Na1 O5 2.642(16) 1_355
Na1 O2 2.721(15) 1_455
Na1 O7 2.812(15) 1_456
Na1 O10 3.001(15) 1_456
Au1 O6 1.963(12) .
Au1 O3 1.980(12) .
Au1 O10 1.983(11) .
Au1 O7 1.986(12) .
Au1 I4 3.2618(11) .
I1 O1 1.809(11) .
I1 O2 1.811(13) .
I1 O3 1.855(12) .
I2 O4 1.800(12) .
I2 O5 1.811(12) .
I2 O6 1.902(12) .
I3 O8 1.798(12) .
I3 O9 1.801(13) .
I3 O7 1.875(11) .
I4 O11 1.794(12) .
I4 O12 1.804(11) .
I4 O10 1.893(11) .
O1 Na1 2.563(14) 1_765
O2 Na1 2.721(15) 1_655
O4 Na1 2.498(14) 1_655
O5 Na1 2.642(16) 1_755
O7 Na1 2.812(15) 1_654
O8 Na1 2.595(15) 1_644
O10 Na1 3.001(15) 1_654
O12 Na1 2.549(15) 1_754
